data_7153440
loop_
_publ_author_name
'Yano, Masafumi'
'Tong, Christine C.'
'Light, Mark E.'
'Schmidtchen, Franz P.'
'Gale, Philip A.'

_publ_section_title
;
 Calix[4]pyrrole-based anion transporters with tuneable transport
 properties.
;
_journal_issue 19
_journal_name_full 'Organic &amp; biomolecular chemistry'
_journal_page_first 4356
_journal_page_last 4363
_journal_paper_doi 10.1039/c0ob00128g
_journal_volume 8
_journal_year 2010
_chemical_compound_source 'Masafumi Yano'
_chemical_formula_moiety 'C38 H48 N10, C H4 O, C2 H3 N'
_chemical_formula_sum 'C41 H55 N11 O'
_chemical_formula_weight 717.96
_chemical_name_systematic
;
?
;
_space_group_IT_number 2
_symmetry_cell_setting triclinic
_symmetry_space_group_name_Hall '-P 1'
_symmetry_space_group_name_H-M 'P -1'
_atom_sites_solution_hydrogens geom
_atom_sites_solution_primary direct
_atom_sites_solution_secondary difmap
_audit_creation_method SHELXL-97
_cell_angle_alpha 102.520(2)
_cell_angle_beta 92.138(2)
_cell_angle_gamma 113.6650(10)
_cell_formula_units_Z 2
_cell_length_a 11.4229(4)
_cell_length_b 13.7802(4)
_cell_length_c 13.8771(4)
_cell_measurement_reflns_used 23853
_cell_measurement_temperature 120(2)
_cell_measurement_theta_max 27.48
_cell_measurement_theta_min 2.91
_cell_volume 1934.16(11)
_computing_cell_refinement 'DENZO (Otwinowski & Minor, 1997) & COLLECT (Hooft, R.W.W., 1998)'
_computing_data_collection 'COLLECT (Hooft, R.W.W., 1998)'
_computing_data_reduction 'DENZO (Otwinowski & Minor, 1997) & COLLECT (Hooft, R.W.W., 1998)'
_computing_molecular_graphics
;
Images generated using CrystalMaker: a crystal and molecular
structures program for Mac and Windows. CrystalMaker Software Ltd,
Oxford, England (www.crystalmaker.com)
;
_computing_publication_material 'WINGX (Farrugia, 1998)'
_computing_structure_refinement 'SHELXL-97 (Sheldrick, 2008)'
_computing_structure_solution 'SHELXS-97 (Sheldrick, 1997)'
_diffrn_ambient_temperature 120(2)
_diffrn_detector_area_resol_mean 9.091
_diffrn_measured_fraction_theta_full 0.986
_diffrn_measured_fraction_theta_max 0.986
_diffrn_measurement_device_type 'Bruker-Nonius CCD camera on \k-goniostat'
_diffrn_measurement_method '\f & \w scans to fill the asymmetric unit'
_diffrn_radiation_monochromator '10cm confocal mirrors'
_diffrn_radiation_source 'Bruker Nonius FR591 Rotating Anode'
_diffrn_radiation_type MoK\a
_diffrn_radiation_wavelength 0.71073
_diffrn_reflns_av_R_equivalents 0.0637
_diffrn_reflns_av_sigmaI/netI 0.0713
_diffrn_reflns_limit_h_max 14
_diffrn_reflns_limit_h_min -14
_diffrn_reflns_limit_k_max 17
_diffrn_reflns_limit_k_min -17
_diffrn_reflns_limit_l_max 18
_diffrn_reflns_limit_l_min -17
_diffrn_reflns_number 28296
_diffrn_reflns_theta_full 27.48
_diffrn_reflns_theta_max 27.48
_diffrn_reflns_theta_min 3.04
_diffrn_standards_number 0
_exptl_absorpt_coefficient_mu 0.078
_exptl_absorpt_correction_T_max 0.9922
_exptl_absorpt_correction_T_min 0.9846
_exptl_absorpt_correction_type multi-scan
_exptl_absorpt_process_details
;
SADABS V2.10 (Sheldrick, G.M., 2003)
;
_exptl_crystal_colour Colourless
_exptl_crystal_density_diffrn 1.233
_exptl_crystal_density_method 'not measured'
_exptl_crystal_description Fragment
_exptl_crystal_F_000 772
_exptl_crystal_size_max 0.2
_exptl_crystal_size_mid 0.15
_exptl_crystal_size_min 0.1
_refine_diff_density_max 0.361
_refine_diff_density_min -0.321
_refine_diff_density_rms 0.065
_refine_ls_extinction_method none
_refine_ls_goodness_of_fit_ref 1.056
_refine_ls_hydrogen_treatment constr
_refine_ls_matrix_type full
_refine_ls_number_parameters 487
_refine_ls_number_reflns 8738
_refine_ls_number_restraints 0
_refine_ls_restrained_S_all 1.056
_refine_ls_R_factor_all 0.1168
_refine_ls_R_factor_gt 0.0779
_refine_ls_shift/su_max 0.012
_refine_ls_shift/su_mean 0.000
_refine_ls_structure_factor_coef Fsqd
_refine_ls_weighting_details 'calc w=1/[\s^2^(Fo^2^)+(0.0214P)^2^+3.5305P] where P=(Fo^2^+2Fc^2^)/3'
_refine_ls_weighting_scheme calc
_refine_ls_wR_factor_gt 0.1453
_refine_ls_wR_factor_ref 0.1658
_reflns_number_gt 6254
_reflns_number_total 8738
_reflns_threshold_expression >2\s(I)
_cod_data_source_file c0ob00128g.txt
_cod_data_source_block 2009sot1153
_cod_depositor_comments
;
The following automatic conversions were performed:

'_symmetry_cell_setting' value 'Triclinic' changed to 'triclinic'
according to /home/saulius/struct/CIF-dictionaries/cif_core.dic
dictionary named 'cif_core.dic' version 2.4.2 from 2011-04-26.

Automatic conversion script
Id: cif_fix_values 1891 2012-01-12 08:04:46Z andrius 
;
_cod_original_cell_volume 1934.15(10)
_cod_original_sg_symbol_H-M P-1
_cod_database_code 7153440

loop_
_symmetry_equiv_pos_as_xyz
'x, y, z'
'-x, -y, -z'

loop_
_atom_site_label
_atom_site_type_symbol
_atom_site_fract_x
_atom_site_fract_y
_atom_site_fract_z
_atom_site_U_iso_or_equiv
_atom_site_adp_type
_atom_site_occupancy
_atom_site_symmetry_multiplicity
_atom_site_calc_flag
_atom_site_refinement_flags
N1 N 1.0093(2) 1.18769(18) 0.25160(16) 0.0219(5) Uani 1 1 d .
H901 H 1.0418 1.2376 0.3086 0.026 Uiso 1 1 calc R
N2 N 0.9812(2) 1.37968(18) 0.16227(16) 0.0210(5) Uani 1 1 d .
H902 H 0.9160 1.3151 0.1528 0.025 Uiso 1 1 calc R
N3 N 0.8105(2) 1.42947(17) 0.32586(15) 0.0198(4) Uani 1 1 d .
H903 H 0.8935 1.4503 0.3434 0.024 Uiso 1 1 calc R
N4 N 0.7939(2) 1.21286(18) 0.39171(16) 0.0226(5) Uani 1 1 d .
H904 H 0.7454 1.2012 0.3359 0.027 Uiso 1 1 calc R
N5 N 0.7116(2) 1.20654(18) 0.12581(17) 0.0250(5) Uani 1 1 d .
N6 N 0.6189(2) 1.12912(19) 0.15586(17) 0.0264(5) Uani 1 1 d .
N7 N 0.5078(2) 1.10616(18) 0.09994(17) 0.0242(5) Uani 1 1 d .
N8 N 0.2967(2) 0.91264(18) 0.29870(16) 0.0227(5) Uani 1 1 d .
N9 N 0.2955(2) 0.81991(18) 0.24409(17) 0.0255(5) Uani 1 1 d .
N10 N 0.4093(2) 0.82058(19) 0.26825(17) 0.0261(5) Uani 1 1 d .
C1 C 0.9099(2) 1.0861(2) 0.24017(19) 0.0208(5) Uani 1 1 d .
C2 C 0.8884(3) 1.0331(2) 0.1410(2) 0.0244(6) Uani 1 1 d .
H2 H 0.8255 0.9611 0.1106 0.029 Uiso 1 1 calc R
C3 C 0.9777(3) 1.1058(2) 0.0919(2) 0.0240(6) Uani 1 1 d .
H3A H 0.9847 1.0907 0.0228 0.029 Uiso 1 1 calc R
C4 C 1.0511(2) 1.2005(2) 0.16135(19) 0.0213(5) Uani 1 1 d .
C5 C 1.1940(3) 1.2914(3) 0.0467(2) 0.0328(7) Uani 1 1 d .
H5A H 1.2261 1.2343 0.0350 0.049 Uiso 1 1 calc R
H5B H 1.2617 1.3604 0.0403 0.049 Uiso 1 1 calc R
H5C H 1.1183 1.2695 -0.0025 0.049 Uiso 1 1 calc R
C6 C 1.1557(2) 1.3073(2) 0.1527(2) 0.0234(6) Uani 1 1 d .
C7 C 1.2761(3) 1.3430(2) 0.2285(2) 0.0308(6) Uani 1 1 d .
H7A H 1.2525 1.3498 0.2960 0.046 Uiso 1 1 calc R
H7B H 1.3412 1.4138 0.2234 0.046 Uiso 1 1 calc R
H7C H 1.3115 1.2881 0.2143 0.046 Uiso 1 1 calc R
C8 C 1.1094(2) 1.3982(2) 0.16939(18) 0.0201(5) Uani 1 1 d .
C9 C 1.1799(2) 1.5085(2) 0.18450(19) 0.0223(5) Uani 1 1 d .
H9 H 1.2714 1.5452 0.1925 0.027 Uiso 1 1 calc R
C10 C 1.0935(2) 1.5583(2) 0.18609(18) 0.0214(5) Uani 1 1 d .
H10 H 1.1164 1.6343 0.1952 0.026 Uiso 1 1 calc R
C11 C 0.9700(2) 1.4774(2) 0.17208(18) 0.0198(5) Uani 1 1 d .
C12 C 0.8724(3) 1.6108(2) 0.1907(2) 0.0262(6) Uani 1 1 d .
H12A H 0.9189 1.6459 0.2585 0.039 Uiso 1 1 calc R
H12B H 0.7914 1.6193 0.1864 0.039 Uiso 1 1 calc R
H12C H 0.9258 1.6453 0.1434 0.039 Uiso 1 1 calc R
C13 C 0.8427(2) 1.4870(2) 0.16495(18) 0.0201(5) Uani 1 1 d .
C14 C 0.7682(3) 1.4380(2) 0.05743(19) 0.0232(6) Uani 1 1 d .
H14A H 0.6841 1.4428 0.0597 0.028 Uiso 1 1 calc R
H14B H 0.8170 1.4860 0.0156 0.028 Uiso 1 1 calc R
C15 C 0.7583(2) 1.4369(2) 0.23885(18) 0.0201(5) Uani 1 1 d .
C16 C 0.6271(3) 1.3982(2) 0.2402(2) 0.0240(6) Uani 1 1 d .
H16 H 0.5654 1.3945 0.1901 0.029 Uiso 1 1 calc R
C17 C 0.6006(3) 1.3649(2) 0.3298(2) 0.0246(6) Uani 1 1 d .
H17 H 0.5177 1.3342 0.3498 0.029 Uiso 1 1 calc R
C18 C 0.7152(2) 1.3848(2) 0.38257(19) 0.0210(5) Uani 1 1 d .
C19 C 0.6234(3) 1.3213(3) 0.5294(2) 0.0317(7) Uani 1 1 d .
H19A H 0.5795 1.3702 0.5371 0.048 Uiso 1 1 calc R
H19B H 0.6450 1.3118 0.5947 0.048 Uiso 1 1 calc R
H19C H 0.5664 1.2500 0.4853 0.048 Uiso 1 1 calc R
C20 C 0.7487(3) 1.3717(2) 0.48361(19) 0.0239(6) Uani 1 1 d .
C21 C 0.8350(3) 1.4843(2) 0.5532(2) 0.0298(6) Uani 1 1 d .
H21A H 0.9136 1.5187 0.5242 0.045 Uiso 1 1 calc R
H21B H 0.8582 1.4752 0.6183 0.045 Uiso 1 1 calc R
H21C H 0.7882 1.5310 0.5616 0.045 Uiso 1 1 calc R
C22 C 0.8163(3) 1.2959(2) 0.47532(19) 0.0233(6) Uani 1 1 d .
C23 C 0.8964(3) 1.2868(2) 0.5450(2) 0.0289(6) Uani 1 1 d .
H23 H 0.9286 1.3334 0.6103 0.035 Uiso 1 1 calc R
C24 C 0.9233(3) 1.1956(2) 0.5027(2) 0.0266(6) Uani 1 1 d .
H24 H 0.9766 1.1704 0.5345 0.032 Uiso 1 1 calc R
C25 C 0.8581(2) 1.1504(2) 0.40741(19) 0.0215(5) Uani 1 1 d .
C26 C 0.9124(3) 0.9890(2) 0.3725(2) 0.0270(6) Uani 1 1 d .
H26A H 1.0046 1.0364 0.3930 0.040 Uiso 1 1 calc R
H26B H 0.9019 0.9231 0.3220 0.040 Uiso 1 1 calc R
H26C H 0.8725 0.9681 0.4304 0.040 Uiso 1 1 calc R
C27 C 0.8470(2) 1.0510(2) 0.32840(19) 0.0214(5) Uani 1 1 d .
C28 C 0.7028(2) 0.9753(2) 0.2908(2) 0.0232(6) Uani 1 1 d .
H28A H 0.6663 1.0122 0.2528 0.028 Uiso 1 1 calc R
H28B H 0.6965 0.9073 0.2443 0.028 Uiso 1 1 calc R
C29 C 0.7410(3) 1.3201(2) 0.00354(19) 0.0239(6) Uani 1 1 d .
H29A H 0.6983 1.3043 -0.0650 0.029 Uiso 1 1 calc R
H29B H 0.8247 1.3151 -0.0021 0.029 Uiso 1 1 calc R
C30 C 0.6591(3) 1.2332(2) 0.05132(19) 0.0214(5) Uani 1 1 d .
C31 C 0.5289(3) 1.1684(2) 0.0343(2) 0.0234(6) Uani 1 1 d .
H31 H 0.4667 1.1676 -0.0136 0.028 Uiso 1 1 calc R
C32 C 0.3875(3) 1.0192(2) 0.1140(2) 0.0271(6) Uani 1 1 d .
H32A H 0.4091 0.9740 0.1519 0.033 Uiso 1 1 calc R
H32B H 0.3408 0.9712 0.0479 0.033 Uiso 1 1 calc R
C33 C 0.2988(3) 1.0629(2) 0.1691(2) 0.0295(6) Uani 1 1 d .
H33A H 0.2737 1.1054 0.1302 0.035 Uiso 1 1 calc R
H33B H 0.3458 1.1127 0.2345 0.035 Uiso 1 1 calc R
C34 C 0.1766(3) 0.9693(3) 0.1855(2) 0.0318(7) Uani 1 1 d .
H34A H 0.1036 0.9905 0.1820 0.038 Uiso 1 1 calc R
H34B H 0.1562 0.9034 0.1303 0.038 Uiso 1 1 calc R
C35 C 0.1864(3) 0.9391(2) 0.2842(2) 0.0292(6) Uani 1 1 d .
H35A H 0.1944 1.0012 0.3398 0.035 Uiso 1 1 calc R
H35B H 0.1061 0.8753 0.2861 0.035 Uiso 1 1 calc R
C36 C 0.4102(3) 0.9736(2) 0.3577(2) 0.0258(6) Uani 1 1 d .
H36 H 0.4351 1.0430 0.4034 0.031 Uiso 1 1 calc R
C37 C 0.4825(3) 0.9146(2) 0.33824(19) 0.0242(6) Uani 1 1 d .
C38 C 0.6201(3) 0.9442(2) 0.3740(2) 0.0275(6) Uani 1 1 d .
H38A H 0.6278 0.8813 0.3925 0.033 Uiso 1 1 calc R
H38B H 0.6513 1.0067 0.4339 0.033 Uiso 1 1 calc R
O1 O 0.5239(2) 1.6680(2) 0.22776(17) 0.0460(6) Uani 1 1 d .
H1A H 0.4845 1.7086 0.2344 0.069 Uiso 1 1 calc R
C39 C 0.5425(4) 1.6416(4) 0.1287(3) 0.0542(10) Uani 1 1 d .
H39A H 0.6064 1.7066 0.1126 0.081 Uiso 1 1 calc R
H39B H 0.4606 1.6156 0.0853 0.081 Uiso 1 1 calc R
H39C H 0.5736 1.5839 0.1183 0.081 Uiso 1 1 calc R
C40 C 0.2996(4) 1.3494(3) 0.5878(3) 0.0590(11) Uani 1 1 d .
H40A H 0.3381 1.3373 0.6458 0.089 Uiso 1 1 calc R
H40B H 0.2151 1.3484 0.5994 0.089 Uiso 1 1 calc R
H40C H 0.3561 1.4205 0.5773 0.089 Uiso 1 1 calc R
C41 C 0.2841(3) 1.2638(3) 0.5007(2) 0.0345(7) Uani 1 1 d .
N11 N 0.2727(3) 1.1965(3) 0.4326(2) 0.0569(8) Uani 1 1 d .

loop_
_atom_site_aniso_label
_atom_site_aniso_U_11
_atom_site_aniso_U_22
_atom_site_aniso_U_33
_atom_site_aniso_U_23
_atom_site_aniso_U_13
_atom_site_aniso_U_12
N1 0.0204(11) 0.0244(12) 0.0184(11) 0.0057(9) 0.0053(8) 0.0065(9)
N2 0.0171(11) 0.0203(11) 0.0263(11) 0.0095(9) 0.0070(9) 0.0064(9)
N3 0.0159(10) 0.0241(11) 0.0206(11) 0.0082(9) 0.0057(8) 0.0078(9)
N4 0.0218(11) 0.0308(12) 0.0189(11) 0.0102(10) 0.0044(9) 0.0128(10)
N5 0.0248(12) 0.0243(12) 0.0278(12) 0.0081(10) 0.0059(9) 0.0113(10)
N6 0.0251(12) 0.0283(13) 0.0297(12) 0.0114(11) 0.0057(10) 0.0128(10)
N7 0.0245(12) 0.0235(12) 0.0278(12) 0.0091(10) 0.0082(9) 0.0117(10)
N8 0.0199(11) 0.0222(11) 0.0258(11) 0.0066(10) 0.0078(9) 0.0081(9)
N9 0.0199(11) 0.0220(12) 0.0329(13) 0.0073(10) 0.0060(9) 0.0066(10)
N10 0.0232(12) 0.0265(12) 0.0311(12) 0.0113(10) 0.0094(10) 0.0102(10)
C1 0.0159(12) 0.0207(13) 0.0271(13) 0.0083(11) 0.0047(10) 0.0076(10)
C2 0.0205(13) 0.0222(14) 0.0280(14) 0.0064(11) 0.0045(11) 0.0063(11)
C3 0.0284(14) 0.0287(14) 0.0203(13) 0.0094(11) 0.0087(11) 0.0152(12)
C4 0.0193(13) 0.0266(14) 0.0224(13) 0.0111(11) 0.0085(10) 0.0113(11)
C5 0.0397(17) 0.0340(16) 0.0328(16) 0.0153(14) 0.0219(13) 0.0188(14)
C6 0.0198(13) 0.0268(14) 0.0260(13) 0.0116(12) 0.0103(10) 0.0091(11)
C7 0.0208(14) 0.0291(15) 0.0431(17) 0.0105(14) 0.0059(12) 0.0103(12)
C8 0.0205(13) 0.0265(14) 0.0163(12) 0.0084(11) 0.0075(10) 0.0108(11)
C9 0.0177(13) 0.0247(13) 0.0235(13) 0.0095(11) 0.0090(10) 0.0056(11)
C10 0.0229(13) 0.0202(13) 0.0203(12) 0.0074(11) 0.0078(10) 0.0066(11)
C11 0.0236(13) 0.0212(13) 0.0166(12) 0.0073(10) 0.0057(10) 0.0098(11)
C12 0.0293(15) 0.0254(14) 0.0274(14) 0.0081(12) 0.0040(11) 0.0142(12)
C13 0.0206(13) 0.0210(13) 0.0198(12) 0.0062(11) 0.0031(10) 0.0091(11)
C14 0.0241(14) 0.0246(14) 0.0221(13) 0.0086(11) 0.0038(10) 0.0100(12)
C15 0.0207(13) 0.0213(13) 0.0193(12) 0.0046(11) 0.0031(10) 0.0100(11)
C16 0.0205(13) 0.0286(14) 0.0243(13) 0.0053(12) 0.0033(10) 0.0122(12)
C17 0.0214(13) 0.0274(14) 0.0254(14) 0.0052(12) 0.0084(11) 0.0110(12)
C18 0.0212(13) 0.0228(13) 0.0201(12) 0.0056(11) 0.0082(10) 0.0099(11)
C19 0.0304(16) 0.0422(18) 0.0303(15) 0.0178(14) 0.0162(12) 0.0177(14)
C20 0.0231(14) 0.0311(15) 0.0212(13) 0.0122(12) 0.0074(10) 0.0117(12)
C21 0.0357(16) 0.0343(16) 0.0198(13) 0.0055(12) 0.0077(11) 0.0153(14)
C22 0.0218(13) 0.0264(14) 0.0210(13) 0.0084(11) 0.0078(10) 0.0079(11)
C23 0.0293(15) 0.0315(15) 0.0228(14) 0.0063(12) 0.0008(11) 0.0103(13)
C24 0.0255(14) 0.0296(15) 0.0265(14) 0.0109(12) 0.0017(11) 0.0117(12)
C25 0.0165(12) 0.0277(14) 0.0240(13) 0.0121(11) 0.0090(10) 0.0096(11)
C26 0.0242(14) 0.0314(15) 0.0303(15) 0.0135(13) 0.0061(11) 0.0136(12)
C27 0.0178(13) 0.0251(14) 0.0234(13) 0.0101(11) 0.0055(10) 0.0090(11)
C28 0.0200(13) 0.0247(14) 0.0252(13) 0.0100(11) 0.0045(10) 0.0078(11)
C29 0.0243(14) 0.0282(14) 0.0180(12) 0.0060(11) 0.0029(10) 0.0097(12)
C30 0.0234(13) 0.0200(13) 0.0200(12) 0.0018(10) 0.0022(10) 0.0102(11)
C31 0.0245(14) 0.0241(14) 0.0237(13) 0.0072(11) 0.0043(11) 0.0114(11)
C32 0.0246(14) 0.0201(13) 0.0355(15) 0.0081(12) 0.0115(12) 0.0071(12)
C33 0.0278(15) 0.0291(15) 0.0374(16) 0.0123(13) 0.0119(12) 0.0151(13)
C34 0.0215(14) 0.0375(17) 0.0422(17) 0.0163(14) 0.0103(12) 0.0146(13)
C35 0.0221(14) 0.0346(16) 0.0353(16) 0.0110(13) 0.0132(12) 0.0145(12)
C36 0.0224(14) 0.0265(14) 0.0250(14) 0.0075(12) 0.0073(11) 0.0060(12)
C37 0.0232(14) 0.0267(14) 0.0226(13) 0.0114(12) 0.0091(10) 0.0071(12)
C38 0.0211(14) 0.0337(16) 0.0284(14) 0.0168(13) 0.0054(11) 0.0075(12)
O1 0.0502(15) 0.0512(15) 0.0471(14) 0.0117(12) 0.0085(11) 0.0319(13)
C39 0.051(2) 0.087(3) 0.046(2) 0.019(2) 0.0131(17) 0.049(2)
C40 0.071(3) 0.063(3) 0.049(2) -0.0070(19) -0.0045(19) 0.046(2)
C41 0.0311(16) 0.0380(18) 0.0336(17) 0.0106(15) 0.0061(13) 0.0128(14)
N11 0.052(2) 0.0494(19) 0.0511(19) -0.0060(16) 0.0071(15) 0.0125(16)

loop_
_atom_type_symbol
_atom_type_description
_atom_type_scat_dispersion_real
_atom_type_scat_dispersion_imag
_atom_type_scat_source
C C 0.0033 0.0016 'International Tables Vol C Tables 4.2.6.8 and 6.1.1.4'
H H 0.0000 0.0000 'International Tables Vol C Tables 4.2.6.8 and 6.1.1.4'
N N 0.0061 0.0033 'International Tables Vol C Tables 4.2.6.8 and 6.1.1.4'
O O 0.0106 0.0060 'International Tables Vol C Tables 4.2.6.8 and 6.1.1.4'

loop_
_geom_angle_atom_site_label_1
_geom_angle_atom_site_label_2
_geom_angle_atom_site_label_3
_geom_angle
C1 N1 C4 110.6(2)
C8 N2 C11 110.0(2)
C15 N3 C18 110.9(2)
C22 N4 C25 110.5(2)
N6 N5 C30 109.2(2)
N5 N6 N7 106.9(2)
N6 N7 C31 110.8(2)
N6 N7 C32 119.3(2)
C31 N7 C32 129.9(2)
N9 N8 C36 111.0(2)
N9 N8 C35 119.9(2)
C36 N8 C35 128.9(2)
N10 N9 N8 106.9(2)
N9 N10 C37 109.2(2)
C2 C1 N1 106.9(2)
C2 C1 C27 131.9(2)
N1 C1 C27 121.2(2)
C1 C2 C3 107.5(2)
C4 C3 C2 108.1(2)
C3 C4 N1 106.9(2)
C3 C4 C6 131.9(2)
N1 C4 C6 121.1(2)
C4 C6 C8 111.4(2)
C4 C6 C7 110.9(2)
C8 C6 C7 108.8(2)
C4 C6 C5 108.9(2)
C8 C6 C5 108.2(2)
C7 C6 C5 108.5(2)
C9 C8 N2 107.1(2)
C9 C8 C6 128.9(2)
N2 C8 C6 123.7(2)
C8 C9 C10 108.2(2)
C11 C10 C9 108.0(2)
C10 C11 N2 106.7(2)
C10 C11 C13 129.0(2)
N2 C11 C13 124.2(2)
C11 C13 C15 112.1(2)
C11 C13 C12 107.9(2)
C15 C13 C12 107.6(2)
C11 C13 C14 112.3(2)
C15 C13 C14 110.7(2)
C12 C13 C14 106.0(2)
C29 C14 C13 119.3(2)
N3 C15 C16 106.8(2)
N3 C15 C13 121.5(2)
C16 C15 C13 131.6(2)
C15 C16 C17 107.8(2)
C18 C17 C16 108.3(2)
C17 C18 N3 106.2(2)
C17 C18 C20 132.6(2)
N3 C18 C20 121.1(2)
C18 C20 C22 110.8(2)
C18 C20 C21 109.8(2)
C22 C20 C21 110.2(2)
C18 C20 C19 109.4(2)
C22 C20 C19 108.2(2)
C21 C20 C19 108.4(2)
C23 C22 N4 107.0(2)
C23 C22 C20 130.3(2)
N4 C22 C20 122.5(2)
C22 C23 C24 108.1(2)
C25 C24 C23 107.6(2)
C24 C25 N4 106.8(2)
C24 C25 C27 131.5(2)
N4 C25 C27 121.7(2)
C1 C27 C25 110.0(2)
C1 C27 C26 110.0(2)
C25 C27 C26 109.7(2)
C1 C27 C28 107.7(2)
C25 C27 C28 109.4(2)
C26 C27 C28 110.1(2)
C38 C28 C27 114.4(2)
C30 C29 C14 115.9(2)
N5 C30 C31 107.7(2)
N5 C30 C29 121.2(2)
C31 C30 C29 131.1(2)
N7 C31 C30 105.4(2)
N7 C32 C33 113.3(2)
C32 C33 C34 111.4(2)
C35 C34 C33 114.9(2)
N8 C35 C34 112.5(2)
N8 C36 C37 105.5(2)
N10 C37 C36 107.4(2)
N10 C37 C38 121.9(2)
C36 C37 C38 130.4(3)
C37 C38 C28 109.4(2)
N11 C41 C40 179.5(4)

loop_
_geom_bond_atom_site_label_1
_geom_bond_atom_site_label_2
_geom_bond_distance
N1 C1 1.374(3)
N1 C4 1.379(3)
N2 C8 1.378(3)
N2 C11 1.381(3)
N3 C15 1.368(3)
N3 C18 1.385(3)
N4 C22 1.374(3)
N4 C25 1.379(3)
N5 N6 1.324(3)
N5 C30 1.363(3)
N6 N7 1.345(3)
N7 C31 1.346(3)
N7 C32 1.471(3)
N8 N9 1.331(3)
N8 C36 1.344(3)
N8 C35 1.463(3)
N9 N10 1.326(3)
N10 C37 1.359(4)
C1 C2 1.372(4)
C1 C27 1.514(3)
C2 C3 1.427(4)
C3 C4 1.361(4)
C4 C6 1.510(4)
C5 C6 1.545(4)
C6 C8 1.523(4)
C6 C7 1.538(4)
C8 C9 1.367(4)
C9 C10 1.410(4)
C10 C11 1.376(4)
C11 C13 1.513(3)
C12 C13 1.553(4)
C13 C15 1.518(3)
C13 C14 1.554(4)
C14 C29 1.531(4)
C15 C16 1.377(4)
C16 C17 1.419(4)
C17 C18 1.371(4)
C18 C20 1.506(4)
C19 C20 1.548(4)
C20 C22 1.518(4)
C20 C21 1.537(4)
C22 C23 1.366(4)
C23 C24 1.422(4)
C24 C25 1.374(4)
C25 C27 1.514(4)
C26 C27 1.539(4)
C27 C28 1.548(4)
C28 C38 1.543(4)
C29 C30 1.497(4)
C30 C31 1.372(4)
C32 C33 1.524(4)
C33 C34 1.539(4)
C34 C35 1.528(4)
C36 C37 1.370(4)
C37 C38 1.492(4)
O1 C39 1.392(4)
C40 C41 1.442(5)
C41 N11 1.133(4)

loop_
_geom_hbond_atom_site_label_D
_geom_hbond_atom_site_label_H
_geom_hbond_atom_site_label_A
_geom_hbond_distance_DH
_geom_hbond_distance_HA
_geom_hbond_distance_DA
_geom_hbond_angle_DHA
_geom_hbond_site_symmetry_A
N4 H904 N6 0.88 2.61 3.473(3) 166.3 .
N2 H902 N5 0.88 2.17 2.982(3) 152.9 .
O1 H1A N10 0.84 2.03 2.863(3) 171.5 1_565
